data_4024879
loop_
_publ_author_name
'Chunyan Du'
'Jianming Chen'
'Yunlong Guo'
'Kun Lu'
'Shanghui Ye'
'Jian Zheng'
'Yunqi Liu'
'Zhigang Shuai'
'Gui Yu'

_publ_section_title
;
Dicyanovinyl Heterotetracenes: Synthesis, Solid-State Structures, and
Photophysical Properties
;
_journal_name_full 'Journal of Organic Chemistry'
_journal_page_first 7322
_journal_page_last 7327
_journal_paper_doi 10.1021/jo901381f
_journal_volume 74
_journal_year 2009
_chemical_formula_moiety 'C20 H11 N3'
_chemical_formula_sum 'C20 H11 N3'
_chemical_formula_weight 293.32
_chemical_name_systematic
; 
 ? 
;
_space_group_IT_number 2
_symmetry_cell_setting triclinic
_symmetry_space_group_name_Hall '-P 1'
_symmetry_space_group_name_H-M 'P -1'
_atom_sites_solution_hydrogens geom
_atom_sites_solution_primary direct
_atom_sites_solution_secondary difmap
_audit_creation_method SHELXL-97
_cell_angle_alpha 76.16(3)
_cell_angle_beta 74.69(3)
_cell_angle_gamma 81.38(3)
_cell_formula_units_Z 2
_cell_length_a 7.4759(15)
_cell_length_b 9.3116(19)
_cell_length_c 10.642(2)
_cell_measurement_reflns_used 344
_cell_measurement_temperature 173(2)
_cell_measurement_theta_max 27.48
_cell_measurement_theta_min 2.17
_cell_volume 690.8(2)
_computing_cell_refinement 'CrystalClear (Rigaku Inc., 2008)'
_computing_data_collection 'CrystalClear (Rigaku Inc., 2008)'
_computing_data_reduction 'CrystalClear (Rigaku Inc., 2008)'
_computing_molecular_graphics 'XP in Siemens SHELXTL (Sheldrick, 1994)'
_computing_publication_material 'SHELX97 (Sheldrick, 1997)'
_computing_structure_refinement 'SHELXL-97 (Sheldrick, 1997)'
_computing_structure_solution 'SHELXS-97 (Sheldrick, 1990)'
_diffrn_ambient_temperature 173(2)
_diffrn_measured_fraction_theta_full 0.997
_diffrn_measured_fraction_theta_max 0.997
_diffrn_measurement_device_type 'Saturn724+ CCD'
_diffrn_measurement_method '\w scans at fixed \c = 45\%'
_diffrn_radiation_monochromator graphite
_diffrn_radiation_source 'sealed tube'
_diffrn_radiation_type MoK\a
_diffrn_radiation_wavelength 0.71073
_diffrn_reflns_av_R_equivalents 0.0296
_diffrn_reflns_av_sigmaI/netI 0.0267
_diffrn_reflns_limit_h_max 8
_diffrn_reflns_limit_h_min -8
_diffrn_reflns_limit_k_max 11
_diffrn_reflns_limit_k_min -11
_diffrn_reflns_limit_l_max 12
_diffrn_reflns_limit_l_min -12
_diffrn_reflns_number 7061
_diffrn_reflns_theta_full 25.00
_diffrn_reflns_theta_max 25.00
_diffrn_reflns_theta_min 2.70
_exptl_absorpt_coefficient_mu 0.086
_exptl_absorpt_correction_T_max 0.9957
_exptl_absorpt_correction_T_min 0.9707
_exptl_absorpt_correction_type multi-scan
_exptl_absorpt_process_details 'CrystalClear (Rigaku Inc., 2008)'
_exptl_crystal_colour red
_exptl_crystal_density_diffrn 1.410
_exptl_crystal_density_method 'not measured'
_exptl_crystal_description plate
_exptl_crystal_F_000 304
_exptl_crystal_size_max 0.35
_exptl_crystal_size_mid 0.18
_exptl_crystal_size_min 0.05
_refine_diff_density_max 0.181
_refine_diff_density_min -0.150
_refine_diff_density_rms 0.035
_refine_ls_extinction_method none
_refine_ls_goodness_of_fit_ref 1.121
_refine_ls_hydrogen_treatment constr
_refine_ls_matrix_type full
_refine_ls_number_parameters 208
_refine_ls_number_reflns 2424
_refine_ls_number_restraints 0
_refine_ls_restrained_S_all 1.121
_refine_ls_R_factor_all 0.0526
_refine_ls_R_factor_gt 0.0454
_refine_ls_shift/su_max 0.000
_refine_ls_shift/su_mean 0.000
_refine_ls_structure_factor_coef Fsqd
_refine_ls_weighting_details 'calc w=1/[\s^2^(Fo^2^)+(0.0414P)^2^+0.2368P] where P=(Fo^2^+2Fc^2^)/3'
_refine_ls_weighting_scheme calc
_refine_ls_wR_factor_gt 0.1009
_refine_ls_wR_factor_ref 0.1050
_reflns_number_gt 2185
_reflns_number_total 2424
_reflns_threshold_expression >2sigma(I)
_cod_data_source_file jo901381f_si_002.cif
_cod_data_source_block sa131
_cod_depositor_comments
;
The following automatic conversions were performed:
'_exptl_absorpt_correction_type' value 'Multi-scan' changed to
'multi-scan' according to
'/home/saulius/struct/CIF-dictionaries/cif_core.dic' dictionary named
'cif_core.dic' version 2.4.1 from 2010-06-29.

Automatic conversion script
Id: cif_fix_enum 1527 2010-12-29 10:47:43Z saulius 
;
_cod_original_sg_symbol_H-M P-1
_cod_database_code 4024879

loop_
_symmetry_equiv_pos_as_xyz
'x, y, z'
'-x, -y, -z'

loop_
_atom_site_label
_atom_site_type_symbol
_atom_site_fract_x
_atom_site_fract_y
_atom_site_fract_z
_atom_site_U_iso_or_equiv
_atom_site_adp_type
_atom_site_occupancy
_atom_site_symmetry_multiplicity
_atom_site_calc_flag
_atom_site_refinement_flags
_atom_site_disorder_assembly
_atom_site_disorder_group
N1 N 0.18643(18) 0.41816(15) 0.61201(13) 0.0275(3) Uani 1 1 d . . .
H1A H 0.1421 0.3602 0.6893 0.033 Uiso 1 1 calc R . .
N2 N 0.0419(2) -0.16920(17) 0.19609(15) 0.0384(4) Uani 1 1 d . . .
N3 N 0.3687(3) 0.18899(19) -0.05614(17) 0.0530(5) Uani 1 1 d . . .
C1 C 0.3082(2) 0.86511(19) 0.73872(17) 0.0310(4) Uani 1 1 d . . .
H1B H 0.3484 0.9622 0.7085 0.037 Uiso 1 1 calc R . .
C2 C 0.2554(2) 0.8082(2) 0.87249(18) 0.0335(4) Uani 1 1 d . . .
H2A H 0.2603 0.8656 0.9341 0.040 Uiso 1 1 calc R . .
C3 C 0.1942(2) 0.6658(2) 0.91936(17) 0.0337(4) Uani 1 1 d . . .
H3A H 0.1562 0.6277 1.0125 0.040 Uiso 1 1 calc R . .
C4 C 0.1889(2) 0.58114(19) 0.83108(17) 0.0301(4) Uani 1 1 d . . .
H4A H 0.1481 0.4843 0.8637 0.036 Uiso 1 1 calc R . .
C5 C 0.2433(2) 0.63671(18) 0.69282(16) 0.0261(4) Uani 1 1 d . . .
C6 C 0.2434(2) 0.55706(17) 0.59404(16) 0.0245(4) Uani 1 1 d . . .
C7 C 0.2105(2) 0.38488(17) 0.48845(16) 0.0256(4) Uani 1 1 d . . .
C8 C 0.1690(2) 0.26022(18) 0.45597(16) 0.0270(4) Uani 1 1 d . . .
H8A H 0.1151 0.1813 0.5235 0.032 Uiso 1 1 calc R . .
C9 C 0.2081(2) 0.25322(18) 0.32139(16) 0.0263(4) Uani 1 1 d . . .
C10 C 0.2878(2) 0.37236(18) 0.22158(17) 0.0277(4) Uani 1 1 d . . .
H10A H 0.3150 0.3664 0.1305 0.033 Uiso 1 1 calc R . .
C11 C 0.3261(2) 0.49581(18) 0.25482(16) 0.0268(4) Uani 1 1 d . . .
H11A H 0.3788 0.5751 0.1871 0.032 Uiso 1 1 calc R . .
C12 C 0.2871(2) 0.50467(17) 0.38922(16) 0.0252(4) Uani 1 1 d . . .
C13 C 0.3061(2) 0.61439(17) 0.45754(15) 0.0245(4) Uani 1 1 d . . .
C14 C 0.3669(2) 0.75856(18) 0.41304(17) 0.0279(4) Uani 1 1 d . . .
H14A H 0.4105 0.7981 0.3206 0.033 Uiso 1 1 calc R . .
C15 C 0.3619(2) 0.83976(18) 0.50463(16) 0.0282(4) Uani 1 1 d . . .
H15A H 0.3981 0.9381 0.4747 0.034 Uiso 1 1 calc R . .
C16 C 0.3042(2) 0.78179(18) 0.64444(16) 0.0266(4) Uani 1 1 d . . .
C17 C 0.1573(2) 0.12275(18) 0.29369(17) 0.0279(4) Uani 1 1 d . . .
H17A H 0.0911 0.0592 0.3702 0.033 Uiso 1 1 calc R . .
C18 C 0.1860(2) 0.07300(18) 0.17916(17) 0.0290(4) Uani 1 1 d . . .
C19 C 0.1076(2) -0.06159(19) 0.18621(16) 0.0313(4) Uani 1 1 d . . .
C20 C 0.2872(3) 0.14077(19) 0.04881(18) 0.0351(4) Uani 1 1 d . . .

loop_
_atom_site_aniso_label
_atom_site_aniso_U_11
_atom_site_aniso_U_22
_atom_site_aniso_U_33
_atom_site_aniso_U_23
_atom_site_aniso_U_13
_atom_site_aniso_U_12
N1 0.0311(8) 0.0267(7) 0.0240(7) -0.0057(6) -0.0041(6) -0.0043(6)
N2 0.0485(9) 0.0341(9) 0.0340(9) -0.0112(7) -0.0049(7) -0.0102(7)
N3 0.0742(13) 0.0473(10) 0.0353(10) -0.0121(8) 0.0038(9) -0.0240(9)
C1 0.0266(9) 0.0336(9) 0.0343(10) -0.0110(8) -0.0046(7) -0.0055(7)
C2 0.0310(9) 0.0405(10) 0.0332(10) -0.0170(8) -0.0071(7) -0.0022(8)
C3 0.0317(9) 0.0418(10) 0.0274(9) -0.0100(8) -0.0047(7) -0.0022(8)
C4 0.0279(9) 0.0324(9) 0.0289(9) -0.0056(7) -0.0058(7) -0.0030(7)
C5 0.0214(8) 0.0282(9) 0.0286(9) -0.0074(7) -0.0063(6) 0.0009(7)
C6 0.0206(8) 0.0240(8) 0.0291(9) -0.0063(7) -0.0066(6) -0.0003(6)
C7 0.0232(8) 0.0273(8) 0.0258(9) -0.0072(7) -0.0055(7) 0.0015(7)
C8 0.0245(8) 0.0258(8) 0.0277(9) -0.0031(7) -0.0034(7) -0.0025(7)
C9 0.0227(8) 0.0260(8) 0.0304(9) -0.0083(7) -0.0058(7) -0.0003(7)
C10 0.0282(9) 0.0294(9) 0.0258(9) -0.0070(7) -0.0069(7) -0.0006(7)
C11 0.0256(8) 0.0273(8) 0.0274(9) -0.0048(7) -0.0074(7) -0.0018(7)
C12 0.0205(8) 0.0257(8) 0.0292(9) -0.0061(7) -0.0063(6) -0.0003(6)
C13 0.0208(8) 0.0258(8) 0.0260(9) -0.0055(7) -0.0055(6) 0.0004(6)
C14 0.0274(9) 0.0291(9) 0.0265(9) -0.0040(7) -0.0059(7) -0.0041(7)
C15 0.0287(9) 0.0264(8) 0.0303(9) -0.0043(7) -0.0080(7) -0.0061(7)
C16 0.0205(8) 0.0304(9) 0.0302(9) -0.0088(7) -0.0070(7) -0.0004(7)
C17 0.0262(9) 0.0267(8) 0.0296(9) -0.0051(7) -0.0056(7) -0.0020(7)
C18 0.0308(9) 0.0270(9) 0.0295(9) -0.0076(7) -0.0059(7) -0.0037(7)
C19 0.0361(10) 0.0319(10) 0.0266(9) -0.0096(7) -0.0052(7) -0.0036(8)
C20 0.0436(11) 0.0308(9) 0.0335(11) -0.0121(8) -0.0063(8) -0.0082(8)

loop_
_atom_type_symbol
_atom_type_description
_atom_type_scat_dispersion_real
_atom_type_scat_dispersion_imag
_atom_type_scat_source
C C 0.0033 0.0016 'International Tables Vol C Tables 4.2.6.8 and 6.1.1.4'
H H 0.0000 0.0000 'International Tables Vol C Tables 4.2.6.8 and 6.1.1.4'
N N 0.0061 0.0033 'International Tables Vol C Tables 4.2.6.8 and 6.1.1.4'

loop_
_geom_angle_atom_site_label_1
_geom_angle_atom_site_label_2
_geom_angle_atom_site_label_3
_geom_angle
_geom_angle_site_symmetry_1
_geom_angle_site_symmetry_3
_geom_angle_publ_flag
C6 N1 C7 108.61(14) . . ?
C6 N1 H1A 125.7 . . ?
C7 N1 H1A 125.7 . . ?
C2 C1 C16 121.14(16) . . ?
C2 C1 H1B 119.4 . . ?
C16 C1 H1B 119.4 . . ?
C1 C2 C3 120.42(16) . . ?
C1 C2 H2A 119.8 . . ?
C3 C2 H2A 119.8 . . ?
C4 C3 C2 120.24(16) . . ?
C4 C3 H3A 119.9 . . ?
C2 C3 H3A 119.9 . . ?
C3 C4 C5 120.51(16) . . ?
C3 C4 H4A 119.7 . . ?
C5 C4 H4A 119.7 . . ?
C4 C5 C16 119.57(15) . . ?
C4 C5 C6 124.51(15) . . ?
C16 C5 C6 115.92(15) . . ?
N1 C6 C13 109.16(14) . . ?
N1 C6 C5 128.31(15) . . ?
C13 C6 C5 122.54(15) . . ?
N1 C7 C8 129.70(15) . . ?
N1 C7 C12 108.77(14) . . ?
C8 C7 C12 121.53(15) . . ?
C7 C8 C9 118.52(15) . . ?
C7 C8 H8A 120.7 . . ?
C9 C8 H8A 120.7 . . ?
C8 C9 C10 120.07(15) . . ?
C8 C9 C17 115.95(15) . . ?
C10 C9 C17 123.95(15) . . ?
C11 C10 C9 120.88(16) . . ?
C11 C10 H10A 119.6 . . ?
C9 C10 H10A 119.6 . . ?
C10 C11 C12 119.71(15) . . ?
C10 C11 H11A 120.1 . . ?
C12 C11 H11A 120.1 . . ?
C11 C12 C7 119.28(15) . . ?
C11 C12 C13 134.32(15) . . ?
C7 C12 C13 106.41(14) . . ?
C6 C13 C14 119.98(15) . . ?
C6 C13 C12 107.06(14) . . ?
C14 C13 C12 132.93(15) . . ?
C15 C14 C13 118.93(15) . . ?
C15 C14 H14A 120.5 . . ?
C13 C14 H14A 120.5 . . ?
C14 C15 C16 122.04(16) . . ?
C14 C15 H15A 119.0 . . ?
C16 C15 H15A 119.0 . . ?
C1 C16 C5 118.11(15) . . ?
C1 C16 C15 121.37(15) . . ?
C5 C16 C15 120.51(15) . . ?
C18 C17 C9 132.39(16) . . ?
C18 C17 H17A 113.8 . . ?
C9 C17 H17A 113.8 . . ?
C17 C18 C20 127.01(16) . . ?
C17 C18 C19 117.84(15) . . ?
C20 C18 C19 115.15(15) . . ?
N2 C19 C18 177.76(18) . . ?
N3 C20 C18 177.16(19) . . ?

loop_
_geom_bond_atom_site_label_1
_geom_bond_atom_site_label_2
_geom_bond_distance
_geom_bond_site_symmetry_2
_geom_bond_publ_flag
N1 C6 1.376(2) . ?
N1 C7 1.382(2) . ?
N1 H1A 0.8800 . ?
N2 C19 1.152(2) . ?
N3 C20 1.141(2) . ?
C1 C2 1.367(2) . ?
C1 C16 1.416(2) . ?
C1 H1B 0.9500 . ?
C2 C3 1.400(3) . ?
C2 H2A 0.9500 . ?
C3 C4 1.375(2) . ?
C3 H3A 0.9500 . ?
C4 C5 1.407(2) . ?
C4 H4A 0.9500 . ?
C5 C16 1.423(2) . ?
C5 C6 1.424(2) . ?
C6 C13 1.400(2) . ?
C7 C8 1.386(2) . ?
C7 C12 1.413(2) . ?
C8 C9 1.399(2) . ?
C8 H8A 0.9500 . ?
C9 C10 1.419(2) . ?
C9 C17 1.441(2) . ?
C10 C11 1.369(2) . ?
C10 H10A 0.9500 . ?
C11 C12 1.402(2) . ?
C11 H11A 0.9500 . ?
C12 C13 1.431(2) . ?
C13 C14 1.413(2) . ?
C14 C15 1.359(2) . ?
C14 H14A 0.9500 . ?
C15 C16 1.428(2) . ?
C15 H15A 0.9500 . ?
C17 C18 1.360(2) . ?
C17 H17A 0.9500 . ?
C18 C20 1.437(3) . ?
C18 C19 1.439(2) . ?

loop_
_geom_hbond_atom_site_label_D
_geom_hbond_atom_site_label_H
_geom_hbond_atom_site_label_A
_geom_hbond_distance_DH
_geom_hbond_distance_HA
_geom_hbond_distance_DA
_geom_hbond_angle_DHA
_geom_hbond_site_symmetry_A
N1 H1A N2 0.88 2.31 3.089(2) 146.9 2_556

loop_
_geom_torsion_atom_site_label_1
_geom_torsion_atom_site_label_2
_geom_torsion_atom_site_label_3
_geom_torsion_atom_site_label_4
_geom_torsion
_geom_torsion_site_symmetry_1
_geom_torsion_site_symmetry_2
_geom_torsion_site_symmetry_3
_geom_torsion_site_symmetry_4
_geom_torsion_publ_flag
C16 C1 C2 C3 -0.6(3) . . . . ?
C1 C2 C3 C4 0.8(3) . . . . ?
C2 C3 C4 C5 -0.5(2) . . . . ?
C3 C4 C5 C16 0.0(2) . . . . ?
C3 C4 C5 C6 179.69(16) . . . . ?
C7 N1 C6 C13 -0.34(17) . . . . ?
C7 N1 C6 C5 179.84(15) . . . . ?
C4 C5 C6 N1 2.5(3) . . . . ?
C16 C5 C6 N1 -177.72(14) . . . . ?
C4 C5 C6 C13 -177.25(15) . . . . ?
C16 C5 C6 C13 2.5(2) . . . . ?
C6 N1 C7 C8 -178.23(16) . . . . ?
C6 N1 C7 C12 0.78(17) . . . . ?
N1 C7 C8 C9 -179.76(15) . . . . ?
C12 C7 C8 C9 1.3(2) . . . . ?
C7 C8 C9 C10 -0.3(2) . . . . ?
C7 C8 C9 C17 -178.43(14) . . . . ?
C8 C9 C10 C11 -0.6(2) . . . . ?
C17 C9 C10 C11 177.44(15) . . . . ?
C9 C10 C11 C12 0.3(2) . . . . ?
C10 C11 C12 C7 0.7(2) . . . . ?
C10 C11 C12 C13 -178.99(16) . . . . ?
N1 C7 C12 C11 179.33(14) . . . . ?
C8 C7 C12 C11 -1.6(2) . . . . ?
N1 C7 C12 C13 -0.91(17) . . . . ?
C8 C7 C12 C13 178.21(14) . . . . ?
N1 C6 C13 C14 178.03(13) . . . . ?
C5 C6 C13 C14 -2.1(2) . . . . ?
N1 C6 C13 C12 -0.23(17) . . . . ?
C5 C6 C13 C12 179.60(14) . . . . ?
C11 C12 C13 C6 -179.60(17) . . . . ?
C7 C12 C13 C6 0.69(17) . . . . ?
C11 C12 C13 C14 2.5(3) . . . . ?
C7 C12 C13 C14 -177.25(16) . . . . ?
C6 C13 C14 C15 -0.4(2) . . . . ?
C12 C13 C14 C15 177.31(16) . . . . ?
C13 C14 C15 C16 2.5(2) . . . . ?
C2 C1 C16 C5 0.0(2) . . . . ?
C2 C1 C16 C15 -179.01(15) . . . . ?
C4 C5 C16 C1 0.3(2) . . . . ?
C6 C5 C16 C1 -179.47(14) . . . . ?
C4 C5 C16 C15 179.32(14) . . . . ?
C6 C5 C16 C15 -0.4(2) . . . . ?
C14 C15 C16 C1 176.94(16) . . . . ?
C14 C15 C16 C5 -2.1(2) . . . . ?
C8 C9 C17 C18 -174.20(17) . . . . ?
C10 C9 C17 C18 7.7(3) . . . . ?
C9 C17 C18 C20 2.6(3) . . . . ?
C9 C17 C18 C19 -177.22(16) . . . . ?
C17 C18 C19 N2 8(5) . . . . ?
C20 C18 C19 N2 -172(5) . . . . ?
C17 C18 C20 N3 157(4) . . . . ?
C19 C18 C20 N3 -23(4) . . . . ?

loop_
_cod_related_entry_id
_cod_related_entry_database
_cod_related_entry_code
1 ChemSpider 30659048
